data_4344969
loop_
_publ_author_name
'Baddour, Frederick G.'
'Hyre, Ariel S.'
'Guillet, Jesse L.'
'Pascual, David'
'Lopez-de-Luzuriaga, Jos\'e Maria'
'Alam, Todd M.'
'Bacon, Jeffrey W.'
'Doerrer, Linda H.'

_publ_section_title
;
 Pt-Mg, Pt-Ca, and Pt-Zn Lantern Complexes and Metal-Only Donor-Acceptor
 Interactions.
;
_journal_issue 1
_journal_name_full 'Inorganic chemistry'
_journal_page_first 452
_journal_page_last 469
_journal_paper_doi 10.1021/acs.inorgchem.6b02372
_journal_volume 56
_journal_year 2017
_chemical_formula_moiety 'C28 H22 Mg O5 Pt S4, 0.04(C1 H2 Cl2)'
_chemical_formula_sum 'C28.04 H22.08 Cl0.08 Mg O5 Pt S4'
_chemical_formula_weight 789.61
_space_group_crystal_system monoclinic
_space_group_IT_number 7
_space_group_name_Hall 'P -2yc'
_space_group_name_H-M_alt 'P 1 c 1'
_symmetry_space_group_name_Hall 'P -2yc'
_symmetry_space_group_name_H-M 'P 1 c 1'
_atom_sites_solution_hydrogens mixed
_atom_sites_solution_primary direct
_atom_sites_solution_secondary difmap
_audit_creation_date 2016-11-22
_audit_creation_method
;
Olex2 1.2
(compiled 2016.11.07 svn.r3352 for OlexSys, GUI svn.r5261)
;
_cell_angle_alpha 90
_cell_angle_beta 90.9030(10)
_cell_angle_gamma 90
_cell_formula_units_Z 4
_cell_length_a 11.1776(2)
_cell_length_b 12.1319(2)
_cell_length_c 22.0941(4)
_cell_measurement_reflns_used 9831
_cell_measurement_temperature 100(2)
_cell_measurement_theta_max 65.803
_cell_measurement_theta_min 3.644
_cell_volume 2995.71(9)
_computing_cell_refinement 'SAINT v7.68A (Bruker, 2009)'
_computing_data_collection 'APEX2 (Bruker, 2006)'
_computing_data_reduction 'SAINT v7.68A (Bruker, 2009)'
_computing_molecular_graphics 'Olex2 (Dolomanov et al., 2009)'
_computing_publication_material 'Olex2 (Dolomanov et al., 2009)'
_computing_structure_refinement 'ShelXL (Sheldrick, 2015)'
_computing_structure_solution 'SHELXS-97 (Sheldrick, 1990)'
_diffrn_ambient_temperature 100.01
_diffrn_measured_fraction_theta_full 0.992
_diffrn_measured_fraction_theta_max 0.992
_diffrn_measurement_device_type 'Bruker Proteum-R'
_diffrn_measurement_method '\f & \w scans'
_diffrn_radiation_type CuK\a
_diffrn_radiation_wavelength 1.54178
_diffrn_reflns_av_R_equivalents 0.0404
_diffrn_reflns_av_unetI/netI 0.0248
_diffrn_reflns_Laue_measured_fraction_full 0.992
_diffrn_reflns_Laue_measured_fraction_max 0.992
_diffrn_reflns_limit_h_max 13
_diffrn_reflns_limit_h_min -12
_diffrn_reflns_limit_k_max 14
_diffrn_reflns_limit_k_min -14
_diffrn_reflns_limit_l_max 26
_diffrn_reflns_limit_l_min -26
_diffrn_reflns_number 70686
_diffrn_reflns_point_group_measured_fraction_full 0.992
_diffrn_reflns_point_group_measured_fraction_max 0.992
_diffrn_reflns_theta_full 66.332
_diffrn_reflns_theta_max 66.332
_diffrn_reflns_theta_min 3.643
_diffrn_source 'rotating anode'
_exptl_absorpt_coefficient_mu 11.945
_exptl_absorpt_correction_T_max 0.7528
_exptl_absorpt_correction_T_min 0.5672
_exptl_absorpt_correction_type multi-scan
_exptl_absorpt_process_details
;
SADABS-2008/1 (Bruker,2008) was used for absorption correction.
wR2(int) was 0.0982 before and 0.0597 after correction.
The Ratio of minimum to maximum transmission is 0.7535.
The \l/2 correction factor is 0.0015.
;
_exptl_crystal_colour colorless
_exptl_crystal_density_diffrn 1.751
_exptl_crystal_description block
_exptl_crystal_F_000 1543
_exptl_crystal_size_max 0.106
_exptl_crystal_size_mid 0.059
_exptl_crystal_size_min 0.049
_refine_diff_density_max 0.754
_refine_diff_density_min -0.545
_refine_diff_density_rms 0.076
_refine_ls_abs_structure_details
;
 Refined as an inversion twin.
;
_refine_ls_abs_structure_Flack 0.416(5)
_refine_ls_extinction_method none
_refine_ls_goodness_of_fit_ref 1.062
_refine_ls_hydrogen_treatment constr
_refine_ls_matrix_type full
_refine_ls_number_parameters 734
_refine_ls_number_reflns 10110
_refine_ls_number_restraints 11
_refine_ls_restrained_S_all 1.061
_refine_ls_R_factor_all 0.0176
_refine_ls_R_factor_gt 0.0175
_refine_ls_shift/su_max 0.003
_refine_ls_shift/su_mean 0.000
_refine_ls_structure_factor_coef Fsqd
_refine_ls_weighting_details 'w=1/[\s^2^(Fo^2^)+(0.0181P)^2^+3.3453P] where P=(Fo^2^+2Fc^2^)/3'
_refine_ls_weighting_scheme calc
_refine_ls_wR_factor_gt 0.0438
_refine_ls_wR_factor_ref 0.0438
_reflns_Friedel_coverage 0.997
_reflns_Friedel_fraction_full 0.992
_reflns_Friedel_fraction_max 0.992
_reflns_number_gt 10085
_reflns_number_total 10110
_reflns_threshold_expression 'I > 2\s(I)'
_cod_data_source_file ic6b02372_si_002.cif
_cod_data_source_block baddour13_0m_Compound_2
_cod_depositor_comments 'Adding full bibliography for 4344969--4344972.cif.'
_cod_database_code 4344969
_shelx_space_group_comment
;
The symmetry employed for this shelxl refinement is uniquely defined
by the following loop, which should always be used as a source of
symmetry information in preference to the above space-group names.
They are only intended as comments.
;
_olex2_refinement_description
;
1. Twinned data refinement
 Scales: 0.584(5) 0.416(5)
2. Fixed Uiso
 At 1.2 times of:
  All C(H) groups, All C(H,H) groups
 At 1.5 times of:
  All O(H,H) groups
3. Rigid bond restraints
 Cl1S, C1S, Cl2S
 with sigma for 1-2 distances of 0.01 and sigma for 1-3 distances of 0.01
4. Uiso/Uaniso restraints and constraints
Uanis(C1S) \\sim Ueq: with sigma of 0.1 and sigma for terminal atoms of 0.2
5. Others
 Sof(Cl1S)=Sof(Cl2S)=Sof(C1S)=Sof(H1SA)=Sof(H1SB)=FVAR(1)
6.a Rotating group:
 O1W(H1WA,H1WB), O2W(H2WA,H2WB)
6.b Secondary CH2 refined with riding coordinates:
 C1S(H1SA,H1SB)
6.c Aromatic/amide H refined with riding coordinates:
 C47(H47), C15(H15), C65(H65), C46(H46), C26(H26), C45(H45), C87(H87),
 C85(H85), C86(H86), C55(H55), C67(H67), C35(H35), C14(H14), C75(H75), C76(H76),
  C37(H37), C33(H33), C36(H36), C77(H77), C23(H23), C43(H43), C73(H73),
 C56(H56), C27(H27), C24(H24), C57(H57), C54(H54), C25(H25), C53(H53), C44(H44),
  C66(H66), C13(H13), C17(H17), C34(H34), C16(H16), C84(H84), C63(H63),
 C64(H64), C83(H83), C74(H74)
;
_shelx_shelxl_version_number 2014/7
_olex2_submission_special_instructions 'No special instructions were received'

loop_
_space_group_symop_operation_xyz
'x, y, z'
'x, -y, z+1/2'

loop_
_atom_site_label
_atom_site_type_symbol
_atom_site_fract_x
_atom_site_fract_y
_atom_site_fract_z
_atom_site_U_iso_or_equiv
_atom_site_adp_type
_atom_site_occupancy
_atom_site_site_symmetry_order
_atom_site_calc_flag
_atom_site_refinement_flags_posn
_atom_site_refinement_flags_adp
_atom_site_refinement_flags_occupancy
Pt1 Pt 0.89545(2) 0.33771(2) 0.48572(2) 0.01929(6) Uani 1 1 d . . .
Pt2 Pt 0.10530(2) 1.10407(2) 0.51826(2) 0.01969(6) Uani 1 1 d . . .
O1W O 0.8513(3) 0.7204(3) 0.45412(16) 0.0212(8) Uani 1 1 d . . .
H1WA H 0.7852 0.7415 0.4714 0.032 Uiso 1 1 d GR . .
H1WB H 0.9118 0.7553 0.4709 0.032 Uiso 1 1 d GR . .
S2 S 0.7044(2) 0.32656(13) 0.52392(11) 0.0388(5) Uani 1 1 d . . .
S7 S -0.09772(17) 1.10015(11) 0.53669(9) 0.0270(4) Uani 1 1 d . . .
Mg2 Mg 0.10831(18) 0.88397(12) 0.52566(8) 0.0171(3) Uani 1 1 d . . .
S6 S 0.06600(16) 1.08738(12) 0.41496(7) 0.0277(4) Uani 1 1 d . . .
Mg1 Mg 0.87102(15) 0.55591(14) 0.46534(8) 0.0174(3) Uani 1 1 d . . .
S5 S 0.30979(18) 1.10706(11) 0.49866(9) 0.0278(4) Uani 1 1 d . . .
S8 S 0.14844(16) 1.11984(12) 0.62130(7) 0.0276(3) Uani 1 1 d . . .
S4 S 1.08581(17) 0.34715(11) 0.44555(9) 0.0292(4) Uani 1 1 d . . .
S1 S 0.81693(14) 0.30094(13) 0.39014(7) 0.0313(3) Uani 1 1 d . . .
C12 C 0.7359(5) 0.4288(5) 0.2956(2) 0.0248(12) Uani 1 1 d . . .
C47 C 1.2573(5) 0.6054(4) 0.3781(3) 0.0258(12) Uani 1 1 d . . .
H47 H 1.1981 0.6614 0.3804 0.031 Uiso 1 1 calc R . .
C15 C 0.6120(7) 0.4445(7) 0.1864(3) 0.0489(18) Uani 1 1 d . . .
H15 H 0.5703 0.4496 0.1487 0.059 Uiso 1 1 calc R . .
C65 C -0.0977(7) 0.8700(7) 0.2241(3) 0.0419(17) Uani 1 1 d . . .
H65 H -0.1222 0.8506 0.1841 0.050 Uiso 1 1 calc R . .
C46 C 1.3607(6) 0.6253(5) 0.3475(3) 0.0322(13) Uani 1 1 d . . .
H46 H 1.3721 0.6944 0.3282 0.039 Uiso 1 1 calc R . .
C26 C 0.3583(6) 0.6032(5) 0.5464(3) 0.0324(14) Uani 1 1 d . . .
H26 H 0.3281 0.6763 0.5439 0.039 Uiso 1 1 calc R . .
C45 C 1.4489(6) 0.5449(5) 0.3446(3) 0.0362(14) Uani 1 1 d . . .
H45 H 1.5200 0.5584 0.3228 0.043 Uiso 1 1 calc R . .
C87 C 0.2603(6) 0.8616(5) 0.7222(3) 0.0308(13) Uani 1 1 d . . .
H87 H 0.2441 0.8032 0.6945 0.037 Uiso 1 1 calc R . .
C85 C 0.3279(7) 0.9222(7) 0.8192(3) 0.0442(17) Uani 1 1 d . . .
H85 H 0.3603 0.9066 0.8583 0.053 Uiso 1 1 calc R . .
C86 C 0.3060(6) 0.8375(6) 0.7793(3) 0.0366(15) Uani 1 1 d . . .
H86 H 0.3221 0.7634 0.7906 0.044 Uiso 1 1 calc R . .
C55 C 0.6722(5) 0.9025(5) 0.3923(3) 0.0350(15) Uani 1 1 d . . .
H55 H 0.7427 0.8872 0.3703 0.042 Uiso 1 1 calc R . .
C67 C -0.0160(5) 0.8182(5) 0.3212(3) 0.0261(12) Uani 1 1 d . . .
H67 H 0.0124 0.7631 0.3484 0.031 Uiso 1 1 calc R . .
C35 C 1.0576(6) 0.6397(6) 0.7670(3) 0.0366(15) Uani 1 1 d . . .
H35 H 1.0800 0.6698 0.8052 0.044 Uiso 1 1 calc R . .
C14 C 0.6001(7) 0.3510(6) 0.2216(3) 0.0450(17) Uani 1 1 d . . .
H14 H 0.5483 0.2931 0.2088 0.054 Uiso 1 1 calc R . .
C75 C -0.4917(6) 0.9087(6) 0.6128(3) 0.0373(15) Uani 1 1 d . . .
H75 H -0.5723 0.8939 0.6231 0.045 Uiso 1 1 calc R . .
C42 C 1.2377(5) 0.5037(4) 0.4061(2) 0.0212(11) Uani 1 1 d . . .
C76 C -0.4168(6) 0.8232(6) 0.5963(3) 0.0344(14) Uani 1 1 d . . .
H76 H -0.4463 0.7499 0.5951 0.041 Uiso 1 1 calc R . .
C37 C 0.9526(6) 0.6550(5) 0.6720(3) 0.0289(13) Uani 1 1 d . . .
H37 H 0.9035 0.6964 0.6449 0.035 Uiso 1 1 calc R . .
C33 C 1.0635(6) 0.4915(6) 0.6957(3) 0.0331(14) Uani 1 1 d . . .
H33 H 1.0903 0.4199 0.6850 0.040 Uiso 1 1 calc R . .
C36 C 0.9854(7) 0.6995(5) 0.7276(3) 0.0397(15) Uani 1 1 d . . .
H36 H 0.9584 0.7709 0.7387 0.048 Uiso 1 1 calc R . .
C82 C 0.2378(5) 0.9692(5) 0.7047(2) 0.0239(12) Uani 1 1 d . . .
C41 C 1.1203(5) 0.4811(4) 0.4349(2) 0.0199(11) Uani 1 1 d . . .
C77 C -0.3000(5) 0.8441(5) 0.5819(3) 0.0252(12) Uani 1 1 d . . .
H77 H -0.2487 0.7848 0.5716 0.030 Uiso 1 1 calc R . .
O4 O 1.0525(3) 0.5617(3) 0.44579(18) 0.0249(8) Uani 1 1 d . . .
C51 C 0.3415(5) 0.9731(4) 0.4790(2) 0.0210(11) Uani 1 1 d . . .
C23 C 0.4477(5) 0.3892(5) 0.5553(3) 0.0287(13) Uani 1 1 d . . .
H23 H 0.4774 0.3160 0.5581 0.034 Uiso 1 1 calc R . .
C43 C 1.3278(5) 0.4234(5) 0.4036(3) 0.0276(13) Uani 1 1 d . . .
H43 H 1.3167 0.3540 0.4226 0.033 Uiso 1 1 calc R . .
C61 C 0.0199(5) 0.9553(5) 0.4027(2) 0.0201(12) Uani 1 1 d . . .
C52 C 0.4617(5) 0.9501(5) 0.4530(2) 0.0229(12) Uani 1 1 d . . .
C72 C -0.2562(5) 0.9514(5) 0.5823(2) 0.0233(12) Uani 1 1 d . . .
O7 O -0.0566(4) 0.8930(3) 0.56568(19) 0.0244(9) Uani 1 1 d . . .
C73 C -0.3322(6) 1.0376(6) 0.5988(3) 0.0316(14) Uani 1 1 d . . .
H73 H -0.3033 1.1113 0.5993 0.038 Uiso 1 1 calc R . .
C81 C 0.1926(5) 0.9886(5) 0.6417(2) 0.0219(11) Uani 1 1 d . . .
C71 C -0.1298(5) 0.9701(5) 0.5633(2) 0.0223(12) Uani 1 1 d . . .
C62 C -0.0220(5) 0.9269(5) 0.3398(2) 0.0213(11) Uani 1 1 d . . .
C56 C 0.5878(5) 0.8207(5) 0.4007(3) 0.0313(13) Uani 1 1 d . . .
H56 H 0.6014 0.7485 0.3857 0.038 Uiso 1 1 calc R . .
C27 C 0.4719(5) 0.5775(5) 0.5246(2) 0.0241(11) Uani 1 1 d . . .
H27 H 0.5176 0.6332 0.5054 0.029 Uiso 1 1 calc R . .
C24 C 0.3337(6) 0.4142(6) 0.5760(3) 0.0339(14) Uani 1 1 d . . .
H24 H 0.2855 0.3580 0.5929 0.041 Uiso 1 1 calc R . .
C57 C 0.4837(5) 0.8442(5) 0.4311(3) 0.0255(12) Uani 1 1 d . . .
H57 H 0.4264 0.7876 0.4371 0.031 Uiso 1 1 calc R . .
C54 C 0.6538(6) 1.0069(6) 0.4160(3) 0.0349(15) Uani 1 1 d . . .
H54 H 0.7137 1.0619 0.4120 0.042 Uiso 1 1 calc R . .
C25 C 0.2909(6) 0.5200(5) 0.5719(3) 0.0360(14) Uani 1 1 d . . .
H25 H 0.2137 0.5364 0.5867 0.043 Uiso 1 1 calc R . .
C22 C 0.5184(5) 0.4725(4) 0.5303(2) 0.0226(11) Uani 1 1 d . . .
C53 C 0.5486(5) 1.0313(5) 0.4456(3) 0.0292(13) Uani 1 1 d . . .
H53 H 0.5356 1.1035 0.4608 0.035 Uiso 1 1 calc R . .
O3 O 0.9166(4) 0.5735(3) 0.55576(17) 0.0234(8) Uani 1 1 d . . .
C44 C 1.4326(6) 0.4454(6) 0.3736(3) 0.0357(15) Uani 1 1 d . . .
H44 H 1.4942 0.3914 0.3728 0.043 Uiso 1 1 calc R . .
C21 C 0.6426(5) 0.4542(4) 0.5105(2) 0.0205(12) Uani 1 1 d . . .
C31 C 0.9543(5) 0.5069(5) 0.5953(2) 0.0188(11) Uani 1 1 d . . .
C32 C 0.9904(5) 0.5514(5) 0.6557(2) 0.0211(11) Uani 1 1 d . . .
O6 O 0.0209(4) 0.8805(3) 0.44225(17) 0.0234(8) Uani 1 1 d . . .
S3 S 0.96896(17) 0.36877(14) 0.58327(7) 0.0365(4) Uani 1 1 d . . .
O5 O 0.2701(4) 0.8951(3) 0.48389(18) 0.0238(9) Uani 1 1 d . . .
O8 O 0.1884(4) 0.9085(3) 0.60681(18) 0.0262(9) Uani 1 1 d . . .
O1 O 0.8336(4) 0.5152(3) 0.37839(18) 0.0324(10) Uani 1 1 d . . .
O2 O 0.6978(3) 0.5309(3) 0.48693(19) 0.0278(9) Uani 1 1 d . . .
O2W O 0.1019(3) 0.7204(3) 0.53164(16) 0.0217(8) Uani 1 1 d . . .
H2WA H 0.0320 0.6988 0.5461 0.033 Uiso 1 1 d GR . .
H2WB H 0.1106 0.6902 0.4954 0.033 Uiso 1 1 d GR . .
C66 C -0.0516(6) 0.7897(5) 0.2629(3) 0.0329(14) Uani 1 1 d . . .
H66 H -0.0446 0.7156 0.2494 0.039 Uiso 1 1 calc R . .
C13 C 0.6644(6) 0.3420(5) 0.2758(3) 0.0319(13) Uani 1 1 d . . .
H13 H 0.6593 0.2765 0.2992 0.038 Uiso 1 1 calc R . .
C17 C 0.7454(6) 0.5233(5) 0.2606(3) 0.0308(13) Uani 1 1 d . . .
H17 H 0.7938 0.5830 0.2742 0.037 Uiso 1 1 calc R . .
C11 C 0.7984(5) 0.4269(5) 0.3558(2) 0.0232(11) Uani 1 1 d . . .
C34 C 1.0968(6) 0.5364(6) 0.7506(3) 0.0380(16) Uani 1 1 d . . .
H34 H 1.1472 0.4959 0.7775 0.046 Uiso 1 1 calc R . .
C16 C 0.6838(7) 0.5303(6) 0.2055(3) 0.0405(17) Uani 1 1 d . . .
H16 H 0.6913 0.5943 0.1811 0.049 Uiso 1 1 calc R . .
C84 C 0.3031(8) 1.0292(7) 0.8031(3) 0.056(2) Uani 1 1 d . . .
H84 H 0.3165 1.0869 0.8315 0.067 Uiso 1 1 calc R . .
C63 C -0.0687(6) 1.0076(5) 0.3009(3) 0.0347(15) Uani 1 1 d . . .
H63 H -0.0734 1.0821 0.3138 0.042 Uiso 1 1 calc R . .
C64 C -0.1079(7) 0.9779(6) 0.2435(3) 0.0444(18) Uani 1 1 d . . .
H64 H -0.1420 1.0319 0.2173 0.053 Uiso 1 1 calc R . .
C83 C 0.2586(7) 1.0537(6) 0.7455(3) 0.0428(17) Uani 1 1 d . . .
H83 H 0.2427 1.1279 0.7344 0.051 Uiso 1 1 calc R . .
C74 C -0.4489(6) 1.0159(6) 0.6142(3) 0.0385(16) Uani 1 1 d . . .
H74 H -0.5000 1.0745 0.6258 0.046 Uiso 1 1 calc R . .
Cl1S Cl 0.664(2) 1.052(2) 0.2547(10) 0.054(7) Uani 0.083(6) 1 d . U P
Cl2S Cl 0.598(3) 0.818(2) 0.2436(12) 0.070(9) Uani 0.083(6) 1 d . U P
C1S C 0.554(9) 0.952(8) 0.267(5) 0.06(2) Uani 0.083(6) 1 d . U P
H1SA H 0.4801 0.9729 0.2447 0.070 Uiso 0.083(6) 1 calc R . P
H1SB H 0.5355 0.9498 0.3106 0.070 Uiso 0.083(6) 1 calc R . P

loop_
_atom_site_aniso_label
_atom_site_aniso_U_11
_atom_site_aniso_U_22
_atom_site_aniso_U_33
_atom_site_aniso_U_23
_atom_site_aniso_U_13
_atom_site_aniso_U_12
Pt1 0.02515(11) 0.01212(9) 0.02052(10) 0.00061(8) -0.00228(8) -0.00040(8)
Pt2 0.02775(11) 0.01230(10) 0.01889(10) 0.00017(8) -0.00386(8) -0.00155(9)
O1W 0.0234(18) 0.0158(18) 0.0241(19) 0.0013(14) -0.0015(16) -0.0017(14)
S2 0.0374(11) 0.0188(7) 0.0607(14) 0.0107(7) 0.0183(9) 0.0037(6)
S7 0.0280(9) 0.0164(8) 0.0363(11) 0.0032(5) -0.0029(8) 0.0036(5)
Mg2 0.0219(8) 0.0126(7) 0.0167(9) 0.0006(6) -0.0030(7) -0.0010(7)
S6 0.0455(9) 0.0165(6) 0.0207(7) 0.0027(5) -0.0081(7) -0.0035(6)
Mg1 0.0219(9) 0.0130(8) 0.0174(8) 0.0001(6) -0.0030(7) -0.0012(6)
S5 0.0317(9) 0.0177(8) 0.0341(10) -0.0010(5) 0.0010(8) -0.0066(5)
S8 0.0421(9) 0.0202(7) 0.0203(7) -0.0035(5) -0.0060(6) 0.0007(6)
S4 0.0245(8) 0.0156(7) 0.0475(12) 0.0035(6) 0.0019(8) 0.0019(5)
S1 0.0462(9) 0.0184(7) 0.0288(7) -0.0021(6) -0.0139(6) -0.0017(6)
C12 0.025(3) 0.029(3) 0.020(3) 0.000(2) 0.001(2) 0.001(2)
C47 0.027(3) 0.025(3) 0.025(3) -0.002(2) -0.006(2) 0.002(2)
C15 0.059(5) 0.063(5) 0.024(3) 0.001(3) -0.014(3) -0.006(4)
C65 0.049(4) 0.059(4) 0.018(3) 0.001(3) -0.005(3) -0.021(4)
C46 0.033(3) 0.031(3) 0.033(3) 0.002(3) 0.003(3) -0.006(3)
C26 0.030(3) 0.030(3) 0.036(3) 0.004(2) -0.008(3) 0.002(2)
C45 0.027(3) 0.042(4) 0.040(3) -0.006(3) 0.010(3) -0.003(3)
C87 0.038(3) 0.033(3) 0.021(3) 0.000(2) -0.002(3) -0.005(3)
C85 0.047(4) 0.062(5) 0.023(3) 0.005(3) -0.010(3) -0.003(3)
C86 0.044(4) 0.042(4) 0.024(3) 0.010(3) -0.005(3) -0.004(3)
C55 0.021(3) 0.048(4) 0.037(3) 0.015(3) 0.003(3) 0.007(3)
C67 0.027(3) 0.029(3) 0.023(3) -0.004(2) 0.004(2) -0.004(2)
C35 0.043(4) 0.053(4) 0.014(3) -0.001(3) -0.004(3) -0.013(3)
C14 0.055(4) 0.051(4) 0.029(3) -0.006(3) -0.014(3) -0.014(3)
C75 0.023(3) 0.058(4) 0.031(3) 0.003(3) 0.003(3) 0.004(3)
C42 0.020(3) 0.028(3) 0.016(2) -0.002(2) -0.003(2) -0.003(2)
C76 0.033(3) 0.044(4) 0.026(3) 0.001(3) 0.001(3) -0.005(3)
C37 0.040(4) 0.025(3) 0.022(3) -0.001(2) -0.004(3) -0.001(3)
C33 0.037(4) 0.034(3) 0.028(3) 0.009(3) -0.006(3) 0.003(3)
C36 0.059(4) 0.033(3) 0.028(3) -0.012(3) 0.002(3) -0.003(3)
C82 0.023(3) 0.031(3) 0.018(3) 0.000(2) -0.001(2) -0.003(2)
C41 0.026(3) 0.019(3) 0.015(2) -0.001(2) -0.004(2) 0.000(2)
C77 0.024(3) 0.027(3) 0.025(3) -0.003(2) -0.001(2) 0.001(2)
O4 0.025(2) 0.0142(19) 0.036(2) -0.0002(16) 0.0079(17) 0.0027(15)
C51 0.026(3) 0.020(3) 0.016(2) 0.002(2) -0.007(2) -0.005(2)
C23 0.025(3) 0.028(3) 0.033(3) 0.007(2) -0.001(3) -0.008(2)
C43 0.029(3) 0.026(3) 0.028(3) -0.003(2) -0.002(2) 0.000(2)
C61 0.020(3) 0.022(3) 0.019(3) 0.002(2) 0.001(2) 0.002(2)
C52 0.020(3) 0.033(3) 0.015(3) 0.005(2) -0.003(2) -0.004(2)
C72 0.030(3) 0.022(3) 0.018(3) 0.000(2) -0.005(2) 0.003(2)
O7 0.025(2) 0.021(2) 0.027(2) 0.0019(15) 0.0001(17) 0.0042(16)
C73 0.035(3) 0.032(3) 0.028(3) 0.004(3) -0.001(3) 0.010(3)
C81 0.020(3) 0.025(3) 0.021(3) 0.000(2) 0.002(2) -0.002(2)
C71 0.029(3) 0.019(3) 0.018(3) -0.003(2) -0.004(2) 0.002(2)
C62 0.022(3) 0.024(3) 0.018(3) 0.001(2) 0.002(2) -0.005(2)
C56 0.024(3) 0.033(3) 0.037(3) 0.007(3) 0.000(3) 0.002(2)
C27 0.021(3) 0.027(3) 0.025(3) 0.005(2) -0.005(2) -0.004(2)
C24 0.024(3) 0.040(4) 0.038(3) 0.010(3) 0.000(3) -0.005(3)
C57 0.025(3) 0.027(3) 0.024(3) 0.010(2) -0.002(2) 0.000(2)
C54 0.024(3) 0.041(4) 0.039(4) 0.013(3) -0.004(3) -0.012(3)
C25 0.023(3) 0.043(4) 0.041(4) 0.008(3) 0.002(3) -0.002(3)
C22 0.024(3) 0.023(3) 0.021(3) 0.000(2) -0.004(2) -0.001(2)
C53 0.027(3) 0.029(3) 0.032(3) 0.006(3) -0.002(3) -0.005(2)
O3 0.033(2) 0.0180(18) 0.0187(18) 0.0021(15) -0.0063(16) 0.0007(16)
C44 0.028(3) 0.042(4) 0.037(3) -0.006(3) 0.001(3) 0.009(3)
C21 0.027(3) 0.018(3) 0.017(2) 0.000(2) -0.002(2) -0.005(2)
C31 0.016(3) 0.020(3) 0.021(3) 0.002(2) 0.001(2) -0.002(2)
C32 0.023(3) 0.025(3) 0.016(2) 0.005(2) 0.001(2) -0.004(2)
O6 0.028(2) 0.0194(18) 0.0223(19) 0.0037(15) -0.0060(16) -0.0024(15)
S3 0.0698(12) 0.0157(7) 0.0236(7) 0.0011(6) -0.0128(7) 0.0056(7)
O5 0.028(2) 0.019(2) 0.025(2) 0.0005(15) 0.0033(17) -0.0037(15)
O8 0.036(2) 0.0199(19) 0.023(2) -0.0017(15) -0.0083(18) -0.0015(16)
O1 0.057(3) 0.019(2) 0.022(2) -0.0014(16) -0.007(2) -0.0050(19)
O2 0.023(2) 0.0196(19) 0.041(2) 0.0053(17) 0.0001(18) -0.0020(15)
O2W 0.0243(18) 0.0156(16) 0.025(2) 0.0001(14) -0.0018(16) 0.0006(15)
C66 0.033(3) 0.038(3) 0.028(3) -0.009(3) 0.004(3) -0.012(3)
C13 0.038(3) 0.033(3) 0.024(3) -0.003(2) -0.002(3) -0.003(3)
C17 0.035(3) 0.034(3) 0.023(3) 0.000(2) 0.001(3) 0.001(3)
C11 0.023(3) 0.024(3) 0.023(3) -0.003(2) 0.002(2) 0.000(2)
C34 0.041(4) 0.054(4) 0.019(3) 0.007(3) -0.007(3) 0.002(3)
C16 0.052(4) 0.045(4) 0.025(3) 0.007(3) -0.002(3) 0.007(3)
C84 0.085(6) 0.052(5) 0.028(3) -0.014(3) -0.019(4) 0.000(4)
C63 0.051(4) 0.027(3) 0.026(3) 0.006(2) -0.005(3) -0.010(3)
C64 0.070(5) 0.043(4) 0.020(3) 0.013(3) -0.013(3) -0.016(4)
C83 0.063(5) 0.036(4) 0.029(3) -0.006(3) -0.015(3) 0.003(3)
C74 0.029(3) 0.050(4) 0.037(4) 0.001(3) 0.000(3) 0.016(3)
Cl1S 0.056(14) 0.070(13) 0.037(11) -0.007(10) 0.001(10) -0.009(10)
Cl2S 0.10(2) 0.050(12) 0.057(15) -0.001(11) 0.003(15) 0.018(12)
C1S 0.05(5) 0.04(3) 0.08(7) -0.01(4) -0.03(4) 0.00(2)

loop_
_atom_type_symbol
_atom_type_description
_atom_type_scat_dispersion_real
_atom_type_scat_dispersion_imag
_atom_type_scat_source
C C 0.0181 0.0091 'International Tables Vol C Tables 4.2.6.8 and 6.1.1.4'
H H 0.0000 0.0000 'International Tables Vol C Tables 4.2.6.8 and 6.1.1.4'
O O 0.0492 0.0322 'International Tables Vol C Tables 4.2.6.8 and 6.1.1.4'
Mg Mg 0.1719 0.1771 'International Tables Vol C Tables 4.2.6.8 and 6.1.1.4'
S S 0.3331 0.5567 'International Tables Vol C Tables 4.2.6.8 and 6.1.1.4'
Pt Pt -4.5932 6.9264 'International Tables Vol C Tables 4.2.6.8 and 6.1.1.4'
Cl Cl 0.3639 0.7018 'International Tables Vol C Tables 4.2.6.8 and 6.1.1.4'

loop_
_geom_angle_atom_site_label_1
_geom_angle_atom_site_label_2
_geom_angle_atom_site_label_3
_geom_angle
S2 Pt1 Mg1 91.53(6)
S2 Pt1 S4 178.81(9)
S2 Pt1 S1 89.00(7)
S2 Pt1 S3 89.20(8)
S4 Pt1 Mg1 88.79(5)
S4 Pt1 S3 91.93(7)
S1 Pt1 Mg1 90.05(5)
S1 Pt1 S4 89.85(6)
S1 Pt1 S3 177.55(7)
S3 Pt1 Mg1 91.66(5)
S7 Pt2 Mg2 88.86(5)
S7 Pt2 S6 90.02(7)
S7 Pt2 S5 179.38(8)
S7 Pt2 S8 91.05(6)
S6 Pt2 Mg2 88.57(5)
S6 Pt2 S5 89.41(7)
S6 Pt2 S8 178.90(8)
S5 Pt2 Mg2 90.89(5)
S8 Pt2 Mg2 91.15(5)
S8 Pt2 S5 89.53(7)
H1WA O1W H1WB 109.1
Mg1 O1W H1WA 109.0
Mg1 O1W H1WB 110.0
C21 S2 Pt1 104.8(2)
C71 S7 Pt2 106.8(2)
O7 Mg2 Pt2 87.88(12)
O7 Mg2 O6 88.31(18)
O6 Mg2 Pt2 87.76(11)
O5 Mg2 Pt2 85.24(11)
O5 Mg2 O7 173.04(16)
O5 Mg2 O6 90.44(18)
O8 Mg2 Pt2 84.95(11)
O8 Mg2 O7 89.91(19)
O8 Mg2 O6 172.56(17)
O8 Mg2 O5 90.46(19)
O2W Mg2 Pt2 177.19(15)
O2W Mg2 O7 89.47(17)
O2W Mg2 O6 91.23(15)
O2W Mg2 O5 97.40(17)
O2W Mg2 O8 95.98(16)
C61 S6 Pt2 106.85(19)
O1W Mg1 Pt1 177.40(13)
O1W Mg1 O4 92.65(16)
O1W Mg1 O3 92.36(15)
O1W Mg1 O2 94.22(17)
O4 Mg1 Pt1 88.35(11)
O3 Mg1 Pt1 85.26(11)
O3 Mg1 O4 88.33(17)
O1 Mg1 Pt1 86.43(13)
O1 Mg1 O1W 95.97(16)
O1 Mg1 O4 89.92(19)
O1 Mg1 O3 171.56(18)
O1 Mg1 O2 90.17(19)
O2 Mg1 Pt1 84.76(12)
O2 Mg1 O4 173.08(18)
O2 Mg1 O3 90.57(18)
C51 S5 Pt2 103.8(2)
C81 S8 Pt2 103.50(19)
C41 S4 Pt1 108.3(2)
C11 S1 Pt1 105.83(19)
C13 C12 C11 121.9(5)
C17 C12 C13 120.0(5)
C17 C12 C11 118.0(5)
C46 C47 H47 119.6
C46 C47 C42 120.9(5)
C42 C47 H47 119.6
C14 C15 H15 119.7
C16 C15 H15 119.7
C16 C15 C14 120.6(6)
C66 C65 H65 119.9
C64 C65 H65 119.9
C64 C65 C66 120.2(6)
C47 C46 H46 119.9
C47 C46 C45 120.3(6)
C45 C46 H46 119.9
C27 C26 H26 120.7
C25 C26 H26 120.7
C25 C26 C27 118.7(6)
C46 C45 H45 120.2
C44 C45 C46 119.6(6)
C44 C45 H45 120.2
C86 C87 H87 119.5
C82 C87 H87 119.5
C82 C87 C86 121.1(6)
C86 C85 H85 119.8
C84 C85 H85 119.8
C84 C85 C86 120.4(6)
C87 C86 H86 120.4
C85 C86 C87 119.1(6)
C85 C86 H86 120.4
C56 C55 H55 120.1
C56 C55 C54 119.8(6)
C54 C55 H55 120.1
C62 C67 H67 120.0
C62 C67 C66 119.9(6)
C66 C67 H67 120.0
C36 C35 H35 120.1
C34 C35 H35 120.1
C34 C35 C36 119.8(6)
C15 C14 H14 120.2
C15 C14 C13 119.7(6)
C13 C14 H14 120.2
C76 C75 H75 120.1
C76 C75 C74 119.9(6)
C74 C75 H75 120.1
C47 C42 C41 119.7(5)
C47 C42 C43 118.5(5)
C43 C42 C41 121.7(5)
C75 C76 H76 119.9
C77 C76 C75 120.3(6)
C77 C76 H76 119.9
C36 C37 H37 119.7
C32 C37 H37 119.7
C32 C37 C36 120.7(6)
C32 C33 H33 120.0
C34 C33 H33 120.0
C34 C33 C32 119.9(6)
C35 C36 C37 119.8(6)
C35 C36 H36 120.1
C37 C36 H36 120.1
C87 C82 C81 117.8(5)
C87 C82 C83 119.3(5)
C83 C82 C81 122.9(5)
C42 C41 S4 116.2(4)
O4 C41 S4 125.4(5)
O4 C41 C42 118.3(5)
C76 C77 H77 119.8
C76 C77 C72 120.5(6)
C72 C77 H77 119.8
C41 O4 Mg1 127.2(4)
C52 C51 S5 117.6(4)
O5 C51 S5 124.1(5)
O5 C51 C52 118.3(5)
C24 C23 H23 120.1
C24 C23 C22 119.7(6)
C22 C23 H23 120.1
C42 C43 H43 120.0
C44 C43 C42 120.0(6)
C44 C43 H43 120.0
C62 C61 S6 116.9(4)
O6 C61 S6 124.6(4)
O6 C61 C62 118.4(5)
C57 C52 C51 117.9(5)
C53 C52 C51 123.1(5)
C53 C52 C57 118.8(6)
C77 C72 C73 119.1(6)
C77 C72 C71 118.3(5)
C73 C72 C71 122.6(5)
C71 O7 Mg2 127.9(4)
C72 C73 H73 119.9
C74 C73 C72 120.1(6)
C74 C73 H73 119.9
C82 C81 S8 118.7(4)
O8 C81 S8 123.6(4)
O8 C81 C82 117.7(5)
C72 C71 S7 115.9(4)
O7 C71 S7 124.2(5)
O7 C71 C72 119.8(5)
C67 C62 C61 118.5(5)
C67 C62 C63 120.3(5)
C63 C62 C61 121.1(5)
C55 C56 H56 120.0
C57 C56 C55 119.9(6)
C57 C56 H56 120.0
C26 C27 H27 119.5
C22 C27 C26 121.0(5)
C22 C27 H27 119.5
C23 C24 H24 119.9
C25 C24 C23 120.1(6)
C25 C24 H24 119.9
C52 C57 H57 119.6
C56 C57 C52 120.8(5)
C56 C57 H57 119.6
C55 C54 H54 119.8
C53 C54 C55 120.4(6)
C53 C54 H54 119.8
C26 C25 H25 119.4
C24 C25 C26 121.2(6)
C24 C25 H25 119.4
C23 C22 C21 123.1(5)
C27 C22 C23 119.2(5)
C27 C22 C21 117.7(5)
C52 C53 H53 119.9
C54 C53 C52 120.1(6)
C54 C53 H53 119.9
C31 O3 Mg1 132.9(4)
C45 C44 C43 120.7(6)
C45 C44 H44 119.6
C43 C44 H44 119.6
C22 C21 S2 117.4(4)
O2 C21 S2 123.3(4)
O2 C21 C22 119.3(5)
O3 C31 C32 118.2(5)
O3 C31 S3 123.7(4)
C32 C31 S3 118.1(4)
C37 C32 C33 119.2(5)
C37 C32 C31 119.0(5)
C33 C32 C31 121.7(5)
C61 O6 Mg2 126.9(3)
C31 S3 Pt1 105.70(19)
C51 O5 Mg2 131.5(4)
C81 O8 Mg2 132.9(4)
C11 O1 Mg1 130.7(4)
C21 O2 Mg1 134.3(4)
Mg2 O2W H2WA 110.6
Mg2 O2W H2WB 110.3
H2WA O2W H2WB 108.3
C65 C66 H66 120.1
C67 C66 C65 119.7(6)
C67 C66 H66 120.1
C12 C13 C14 119.9(6)
C12 C13 H13 120.0
C14 C13 H13 120.0
C12 C17 H17 120.1
C12 C17 C16 119.7(6)
C16 C17 H17 120.1
C12 C11 S1 117.3(4)
O1 C11 S1 123.6(4)
O1 C11 C12 119.0(5)
C35 C34 H34 119.7
C33 C34 C35 120.6(6)
C33 C34 H34 119.7
C15 C16 C17 120.0(7)
C15 C16 H16 120.0
C17 C16 H16 120.0
C85 C84 H84 119.7
C85 C84 C83 120.5(6)
C83 C84 H84 119.7
C62 C63 H63 120.3
C64 C63 C62 119.5(6)
C64 C63 H63 120.3
C65 C64 H64 119.9
C63 C64 C65 120.3(6)
C63 C64 H64 119.9
C82 C83 C84 119.5(6)
C82 C83 H83 120.3
C84 C83 H83 120.3
C75 C74 H74 120.0
C73 C74 C75 120.1(6)
C73 C74 H74 120.0
Cl1S C1S Cl2S 113(6)
Cl1S C1S H1SA 109.0
Cl1S C1S H1SB 109.0
Cl2S C1S H1SA 109.0
Cl2S C1S H1SB 109.0
H1SA C1S H1SB 107.8

loop_
_geom_bond_atom_site_label_1
_geom_bond_atom_site_label_2
_geom_bond_distance
Pt1 S2 2.312(2)
Pt1 Mg1 2.6982(17)
Pt1 S4 2.321(2)
Pt1 S1 2.3174(14)
Pt1 S3 2.3252(15)
Pt2 S7 2.312(2)
Pt2 Mg2 2.6754(15)
Pt2 S6 2.3262(15)
Pt2 S5 2.333(2)
Pt2 S8 2.3274(15)
O1W H1WA 0.8752
O1W H1WB 0.8752
O1W Mg1 2.023(4)
S2 C21 1.720(6)
S7 C71 1.723(6)
Mg2 O7 2.060(5)
Mg2 O6 2.072(4)
Mg2 O5 2.048(5)
Mg2 O8 2.014(4)
Mg2 O2W 1.990(4)
S6 C61 1.703(6)
Mg1 O4 2.081(4)
Mg1 O3 2.065(4)
Mg1 O1 2.021(4)
Mg1 O2 2.024(4)
S5 C51 1.721(6)
S8 C81 1.725(6)
S4 C41 1.688(5)
S1 C11 1.717(6)
C12 C13 1.389(9)
C12 C17 1.388(9)
C12 C11 1.493(7)
C47 H47 0.9500
C47 C46 1.370(9)
C47 C42 1.399(8)
C15 H15 0.9500
C15 C14 1.383(11)
C15 C16 1.376(11)
C65 H65 0.9500
C65 C66 1.391(10)
C65 C64 1.383(11)
C46 H46 0.9500
C46 C45 1.389(9)
C26 H26 0.9500
C26 C27 1.401(9)
C26 C25 1.384(9)
C45 H45 0.9500
C45 C44 1.380(10)
C87 H87 0.9500
C87 C86 1.385(8)
C87 C82 1.383(9)
C85 H85 0.9500
C85 C86 1.375(10)
C85 C84 1.373(11)
C86 H86 0.9500
C55 H55 0.9500
C55 C56 1.384(9)
C55 C54 1.388(10)
C67 H67 0.9500
C67 C62 1.384(8)
C67 C66 1.388(8)
C35 H35 0.9500
C35 C36 1.382(10)
C35 C34 1.378(11)
C14 H14 0.9500
C14 C13 1.392(9)
C75 H75 0.9500
C75 C76 1.385(9)
C75 C74 1.386(10)
C42 C41 1.491(8)
C42 C43 1.403(8)
C76 H76 0.9500
C76 C77 1.372(9)
C37 H37 0.9500
C37 C36 1.387(8)
C37 C32 1.376(8)
C33 H33 0.9500
C33 C32 1.398(8)
C33 C34 1.376(9)
C36 H36 0.9500
C82 C81 1.492(7)
C82 C83 1.384(9)
C41 O4 1.263(7)
C77 H77 0.9500
C77 C72 1.391(9)
C51 C52 1.495(8)
C51 O5 1.243(7)
C23 H23 0.9500
C23 C24 1.394(9)
C23 C22 1.401(8)
C43 H43 0.9500
C43 C44 1.382(9)
C61 C62 1.500(7)
C61 O6 1.260(7)
C52 C57 1.397(9)
C52 C53 1.395(8)
C72 C73 1.400(9)
C72 C71 1.497(9)
O7 C71 1.244(7)
C73 H73 0.9500
C73 C74 1.379(10)
C81 O8 1.240(7)
C62 C63 1.398(8)
C56 H56 0.9500
C56 C57 1.381(9)
C27 H27 0.9500
C27 C22 1.381(8)
C24 H24 0.9500
C24 C25 1.371(9)
C57 H57 0.9500
C54 H54 0.9500
C54 C53 1.386(10)
C25 H25 0.9500
C22 C21 1.479(9)
C53 H53 0.9500
O3 C31 1.258(7)
C44 H44 0.9500
C21 O2 1.236(7)
C31 C32 1.489(7)
C31 S3 1.706(6)
O1 C11 1.243(7)
O2W H2WA 0.8880
O2W H2WB 0.8872
C66 H66 0.9500
C13 H13 0.9500
C17 H17 0.9500
C17 C16 1.392(9)
C34 H34 0.9500
C16 H16 0.9500
C84 H84 0.9500
C84 C83 1.390(9)
C63 H63 0.9500
C63 C64 1.383(9)
C64 H64 0.9500
C83 H83 0.9500
C74 H74 0.9500
Cl1S C1S 1.75(10)
Cl2S C1S 1.77(10)
C1S H1SA 0.9900
C1S H1SB 0.9900

loop_
_twin_individual_id
_twin_individual_mass_fraction_refined
1 0.584(5)
2 0.416(5)
